data_4108934
loop_
_publ_author_name
'Satoshi Takamizawa'
'Ei-ichi Nakata'
'Takamasa Akatsuka'
'Chihiro Kachi-Terajima'
'Ryosuke Miyake'

_publ_contact_author_address
;International Graduate School of Arts and Sciences
Yokohama City University
22-2 Seto, Kanazawa-ku, Yokohama 236-0027 (Japan)
;
_publ_contact_author_email staka@yokohama-cu.ac.jp
_publ_contact_author_fax (+81)45-787-2187
_publ_contact_author_name 'Satoshi Takamizawa'
_publ_contact_author_phone (+81)45-787-2187
_publ_section_title
;
 Structural and Magnetic Study of O2 Molecules Arranged along a Channel in
 a Flexible Single-Crystal Host Family
;
_journal_name_full 'Journal of the American Chemical Society'
_journal_page_first 17882
_journal_page_last 17892
_journal_paper_doi 10.1021/ja806257m
_journal_volume 130
_journal_year 2008
_chemical_formula_sum 'C33 H26 N2 O14 Rh2'
_chemical_formula_weight 880.35
_chemical_name_systematic
; 
 ? 
;
_space_group_IT_number 2
_symmetry_cell_setting triclinic
_symmetry_space_group_name_Hall '-P 1'
_symmetry_space_group_name_H-M 'P -1'
_atom_sites_solution_hydrogens geom
_atom_sites_solution_primary direct
_atom_sites_solution_secondary difmap
_audit_creation_method SHELXL-97
_cell_angle_alpha 71.450(16)
_cell_angle_beta 63.831(14)
_cell_angle_gamma 63.018(15)
_cell_formula_units_Z 1
_cell_length_a 9.603(7)
_cell_length_b 10.580(8)
_cell_length_c 10.753(9)
_cell_measurement_temperature 110
_cell_volume 864.2(12)
_computing_cell_refinement 'Bruker SMART'
_computing_data_collection 'Bruker SMART'
_computing_data_reduction 'Bruker SAINT'
_computing_molecular_graphics 'Bruker SHELXTL'
_computing_publication_material 'Bruker SHELXTL'
_computing_structure_refinement 'SHELXL-97 (Sheldrick, 1997)'
_computing_structure_solution 'SHELXS-97 (Sheldrick, 1990)'
_diffrn_ambient_temperature 110
_diffrn_detector_area_resol_mean 8.366
_diffrn_measured_fraction_theta_full 0.994
_diffrn_measured_fraction_theta_max 0.994
_diffrn_measurement_device_type 'CCD area detector'
_diffrn_measurement_method 'phi and omega scans'
_diffrn_radiation_monochromator graphite
_diffrn_radiation_source 'fine-focus sealed tube'
_diffrn_radiation_type MoK\a
_diffrn_radiation_wavelength 0.71073
_diffrn_reflns_av_R_equivalents 0.1088
_diffrn_reflns_av_sigmaI/netI 0.2044
_diffrn_reflns_limit_h_max 11
_diffrn_reflns_limit_h_min -11
_diffrn_reflns_limit_k_max 12
_diffrn_reflns_limit_k_min -12
_diffrn_reflns_limit_l_max 12
_diffrn_reflns_limit_l_min -12
_diffrn_reflns_number 5701
_diffrn_reflns_theta_full 25.02
_diffrn_reflns_theta_max 25.02
_diffrn_reflns_theta_min 2.13
_exptl_absorpt_coefficient_mu 1.026
_exptl_absorpt_correction_T_max 0.9601
_exptl_absorpt_correction_T_min 0.7908
_exptl_absorpt_correction_type empirical
_exptl_absorpt_process_details
;
SADABS; sheldrick, 1996
;
_exptl_crystal_colour red
_exptl_crystal_density_diffrn 1.692
_exptl_crystal_description plate
_exptl_crystal_F_000 437
_exptl_crystal_size_max 0.24
_exptl_crystal_size_mid 0.20
_exptl_crystal_size_min 0.04
_refine_diff_density_max 1.303
_refine_diff_density_min -2.351
_refine_diff_density_rms 0.312
_refine_ls_extinction_method none
_refine_ls_goodness_of_fit_ref 0.981
_refine_ls_hydrogen_treatment constr
_refine_ls_matrix_type full
_refine_ls_number_parameters 337
_refine_ls_number_reflns 3042
_refine_ls_number_restraints 672
_refine_ls_restrained_S_all 0.899
_refine_ls_R_factor_all 0.1561
_refine_ls_R_factor_gt 0.0845
_refine_ls_shift/su_max 0.000
_refine_ls_shift/su_mean 0.000
_refine_ls_structure_factor_coef Fsqd
_refine_ls_weighting_details 'calc w=1/[\s^2^(Fo^2^)+(0.1184P)^2^+0.0000P] where P=(Fo^2^+2Fc^2^)/3'
_refine_ls_weighting_scheme calc
_refine_ls_wR_factor_gt 0.1835
_refine_ls_wR_factor_ref 0.2315
_reflns_number_gt 1702
_reflns_number_total 3042
_reflns_threshold_expression >2sigma(I)
_cod_data_source_file ja806257m_si_001_10.cif
_cod_data_source_block 40213n1_110K
_cod_database_code 4108934

loop_
_symmetry_equiv_pos_as_xyz
'x, y, z'
'-x, -y, -z'

loop_
_atom_site_label
_atom_site_type_symbol
_atom_site_fract_x
_atom_site_fract_y
_atom_site_fract_z
_atom_site_U_iso_or_equiv
_atom_site_adp_type
_atom_site_occupancy
_atom_site_symmetry_multiplicity
_atom_site_calc_flag
_atom_site_refinement_flags
C1 C 0.8301(14) 1.2538(13) 0.5789(13) 0.025(2) Uani 1 1 d U
C2 C 0.7346(12) 1.4030(11) 0.6146(12) 0.030(2) Uani 1 1 d DU
C3 C 0.5667(12) 1.4674(11) 0.6357(12) 0.036(3) Uani 1 1 d DU
H3 H 0.5113 1.4171 0.6276 0.043 Uiso 1 1 calc R
C4 C 0.4792(14) 1.6039(11) 0.6684(13) 0.043(3) Uani 1 1 d DU
H4 H 0.3635 1.6484 0.6823 0.052 Uiso 1 1 calc R
C5 C 0.5593(14) 1.6764(12) 0.6810(14) 0.043(3) Uani 1 1 d DU
H5 H 0.4984 1.7703 0.7057 0.052 Uiso 1 1 calc R
C6 C 0.7259(13) 1.6137(11) 0.6582(14) 0.037(3) Uani 1 1 d DU
H6 H 0.7818 1.6650 0.6640 0.045 Uiso 1 1 calc R
C7 C 0.8132(13) 1.4764(11) 0.6268(14) 0.037(3) Uani 1 1 d DU
H7 H 0.9288 1.4321 0.6134 0.044 Uiso 1 1 calc R
C15 C 0.6504(14) 0.9460(12) 0.4036(12) 0.027(3) Uani 1 1 d DU
C16 C 0.4960(15) 1.0453(13) 0.6068(13) 0.029(3) Uani 1 1 d DU
C17 C 0.791(6) 0.885(4) 0.275(4) 0.042(9) Uani 0.25 1 d PDU
H17A H 0.8549 0.9481 0.2256 0.062 Uiso 0.25 1 calc PR
H17B H 0.7446 0.8792 0.2132 0.062 Uiso 0.25 1 calc PR
H17C H 0.8641 0.7895 0.3032 0.062 Uiso 0.25 1 calc PR
C18 C 0.455(5) 1.095(4) 0.741(4) 0.018(7) Uani 0.25 1 d PDU
H18A H 0.5161 1.0163 0.7977 0.027 Uiso 0.25 1 calc PR
H18B H 0.3347 1.1224 0.7932 0.027 Uiso 0.25 1 calc PR
H18C H 0.4872 1.1770 0.7178 0.027 Uiso 0.25 1 calc PR
C8A C 0.947(4) 0.877(2) 0.760(4) 0.025(3) Uani 0.533(15) 1 d PDU
C9A C 0.925(3) 0.802(3) 0.906(2) 0.037(3) Uani 0.533(15) 1 d PDU
C10A C 0.800(3) 0.747(3) 0.977(2) 0.043(4) Uani 0.533(15) 1 d PDU
H10A H 0.7271 0.7590 0.9329 0.052 Uiso 0.533(15) 1 calc PR
C11A C 0.780(3) 0.673(3) 1.112(2) 0.047(4) Uani 0.533(15) 1 d PDU
H11A H 0.6948 0.6347 1.1601 0.057 Uiso 0.533(15) 1 calc PR
C12A C 0.887(3) 0.655(3) 1.177(2) 0.050(4) Uani 0.533(15) 1 d PDU
H12A H 0.8799 0.5987 1.2667 0.060 Uiso 0.533(15) 1 calc PR
C13A C 1.003(3) 0.721(3) 1.111(2) 0.046(4) Uani 0.533(15) 1 d PDU
H13A H 1.0694 0.7156 1.1584 0.055 Uiso 0.533(15) 1 calc PR
C14A C 1.022(3) 0.794(3) 0.976(2) 0.039(4) Uani 0.533(15) 1 d PDU
H14A H 1.1017 0.8395 0.9306 0.046 Uiso 0.533(15) 1 calc PR
C8B C 0.953(5) 0.852(3) 0.750(4) 0.028(3) Uani 0.467(15) 1 d PDU
C9B C 0.932(3) 0.756(3) 0.895(3) 0.035(3) Uani 0.467(15) 1 d PDU
C10B C 0.820(3) 0.691(3) 0.947(3) 0.044(4) Uani 0.467(15) 1 d PDU
H10B H 0.7491 0.7095 0.8989 0.052 Uiso 0.467(15) 1 calc PR
C11B C 0.810(3) 0.599(3) 1.068(3) 0.049(4) Uani 0.467(15) 1 d PDU
H11B H 0.7327 0.5525 1.1049 0.058 Uiso 0.467(15) 1 calc PR
C12B C 0.910(3) 0.572(3) 1.138(3) 0.050(4) Uani 0.467(15) 1 d PDU
H12B H 0.9025 0.5081 1.2236 0.060 Uiso 0.467(15) 1 calc PR
C13B C 1.021(3) 0.637(3) 1.086(3) 0.049(4) Uani 0.467(15) 1 d PDU
H13B H 1.0887 0.6219 1.1369 0.059 Uiso 0.467(15) 1 calc PR
C14B C 1.037(3) 0.725(3) 0.961(3) 0.044(4) Uani 0.467(15) 1 d PDU
H14B H 1.1212 0.7646 0.9205 0.053 Uiso 0.467(15) 1 calc PR
N1 N 0.6452(13) 0.9938(12) 0.5074(11) 0.026(2) Uani 1 1 d DU
O1 O 0.7534(10) 1.1920(9) 0.5663(9) 0.0281(19) Uani 1 1 d U
O3 O 0.9835(10) 1.2003(9) 0.5607(9) 0.0294(19) Uani 1 1 d U
O2A O 0.843(4) 0.897(3) 0.716(3) 0.020(4) Uani 0.533(15) 1 d PDU
O4A O 1.079(5) 0.913(3) 0.696(4) 0.029(4) Uani 0.533(15) 1 d PDU
O2B O 0.850(4) 0.887(3) 0.687(3) 0.023(4) Uani 0.467(15) 1 d PDU
O4B O 1.069(5) 0.894(4) 0.703(5) 0.024(4) Uani 0.467(15) 1 d PDU
O1S O 0.5647(17) 0.494(3) 0.994(3) 0.192(10) Uani 1 1 d DU
O2S O 0.615(3) 0.120(3) 1.011(3) 0.183(8) Uani 1 1 d DU
O3S O 0.728(5) 0.148(6) 0.932(5) 0.169(9) Uani 0.50 1 d PDU
O4S O 0.662(6) 0.160(5) 0.893(3) 0.168(9) Uani 0.50 1 d PDU
Rh1 Rh 0.87550(14) 0.99634(13) 0.50376(13) 0.0220(4) Uani 1 1 d DU

loop_
_atom_site_aniso_label
_atom_site_aniso_U_11
_atom_site_aniso_U_22
_atom_site_aniso_U_33
_atom_site_aniso_U_23
_atom_site_aniso_U_13
_atom_site_aniso_U_12
C1 0.018(4) 0.028(4) 0.034(4) 0.002(4) -0.019(3) -0.008(4)
C2 0.027(4) 0.032(4) 0.034(4) 0.001(4) -0.016(4) -0.012(4)
C3 0.033(5) 0.035(5) 0.037(5) -0.002(4) -0.014(4) -0.011(4)
C4 0.042(5) 0.034(5) 0.042(5) -0.002(4) -0.016(4) -0.007(4)
C5 0.045(5) 0.032(5) 0.044(5) -0.002(4) -0.017(4) -0.007(4)
C6 0.040(5) 0.030(5) 0.044(5) -0.006(4) -0.017(4) -0.013(4)
C7 0.035(5) 0.034(5) 0.040(5) -0.003(4) -0.017(4) -0.008(4)
C15 0.020(5) 0.029(5) 0.032(5) 0.001(4) -0.014(4) -0.008(4)
C16 0.029(5) 0.027(5) 0.034(5) -0.003(4) -0.012(4) -0.013(4)
C17 0.038(11) 0.039(11) 0.041(11) 0.001(8) -0.013(8) -0.013(8)
C18 0.015(10) 0.018(10) 0.021(10) 0.003(8) -0.004(7) -0.012(8)
C8A 0.025(4) 0.028(4) 0.029(4) -0.003(4) -0.015(3) -0.011(4)
C9A 0.035(4) 0.036(5) 0.037(4) -0.003(4) -0.014(4) -0.012(4)
C10A 0.043(5) 0.042(5) 0.042(5) -0.005(4) -0.013(4) -0.015(4)
C11A 0.046(5) 0.047(5) 0.045(5) -0.005(4) -0.014(4) -0.017(4)
C12A 0.050(5) 0.048(5) 0.043(5) -0.005(5) -0.016(4) -0.012(4)
C13A 0.044(5) 0.045(5) 0.042(5) -0.004(5) -0.017(4) -0.011(4)
C14A 0.039(5) 0.039(6) 0.037(5) -0.002(5) -0.017(4) -0.012(5)
C8B 0.026(4) 0.028(4) 0.030(4) -0.002(4) -0.014(4) -0.009(4)
C9B 0.036(4) 0.036(5) 0.035(4) -0.006(4) -0.015(4) -0.013(4)
C10B 0.043(5) 0.043(5) 0.042(5) -0.007(5) -0.012(4) -0.015(4)
C11B 0.047(5) 0.046(5) 0.046(5) -0.005(5) -0.013(4) -0.016(5)
C12B 0.049(5) 0.047(5) 0.045(5) -0.004(5) -0.014(4) -0.014(4)
C13B 0.048(5) 0.047(5) 0.044(5) -0.004(5) -0.017(4) -0.012(5)
C14B 0.043(5) 0.043(5) 0.040(5) -0.003(4) -0.015(4) -0.013(4)
N1 0.028(4) 0.025(4) 0.031(4) -0.002(3) -0.017(4) -0.009(4)
O1 0.021(4) 0.026(4) 0.039(4) -0.003(3) -0.015(3) -0.008(3)
O3 0.025(4) 0.023(4) 0.045(5) -0.003(3) -0.021(3) -0.006(3)
O2A 0.022(4) 0.023(5) 0.023(6) -0.001(4) -0.015(4) -0.009(4)
O4A 0.026(5) 0.031(6) 0.029(5) 0.001(5) -0.014(4) -0.009(5)
O2B 0.020(4) 0.024(5) 0.027(6) 0.004(5) -0.014(5) -0.010(4)
O4B 0.023(5) 0.027(6) 0.030(5) -0.001(5) -0.015(4) -0.012(4)
O1S 0.188(14) 0.203(12) 0.175(12) -0.003(8) -0.069(9) -0.074(9)
O2S 0.179(10) 0.175(9) 0.180(10) -0.026(6) -0.060(7) -0.057(7)
O3S 0.171(11) 0.167(10) 0.168(10) -0.024(7) -0.059(7) -0.063(7)
O4S 0.171(10) 0.167(10) 0.168(11) -0.025(7) -0.060(7) -0.063(7)
Rh1 0.0126(5) 0.0249(5) 0.0339(6) 0.0037(4) -0.0148(4) -0.0102(4)

loop_
_atom_type_symbol
_atom_type_description
_atom_type_scat_dispersion_real
_atom_type_scat_dispersion_imag
_atom_type_scat_source
C C 0.0033 0.0016 'International Tables Vol C Tables 4.2.6.8 and 6.1.1.4'
H H 0.0000 0.0000 'International Tables Vol C Tables 4.2.6.8 and 6.1.1.4'
N N 0.0061 0.0033 'International Tables Vol C Tables 4.2.6.8 and 6.1.1.4'
O O 0.0106 0.0060 'International Tables Vol C Tables 4.2.6.8 and 6.1.1.4'
Rh Rh -1.1178 0.9187 'International Tables Vol C Tables 4.2.6.8 and 6.1.1.4'

loop_
_geom_angle_atom_site_label_1
_geom_angle_atom_site_label_2
_geom_angle_atom_site_label_3
_geom_angle
_geom_angle_site_symmetry_1
_geom_angle_site_symmetry_3
O1 C1 O3 124.6(11) . .
O1 C1 C2 118.0(10) . .
O3 C1 C2 117.4(10) . .
C7 C2 C3 119.4(8) . .
C7 C2 C1 120.4(9) . .
C3 C2 C1 120.2(9) . .
C4 C3 C2 120.2(8) . .
C3 C4 C5 119.9(8) . .
C6 C5 C4 120.0(8) . .
C5 C6 C7 120.1(8) . .
C2 C7 C6 120.3(8) . .
N1 C15 C16 122.0(10) . 2_676
N1 C15 C17 133(2) . .
C16 C15 C17 105(2) 2_676 .
N1 C16 C15 120.2(10) . 2_676
N1 C16 C18 129.1(19) . .
C15 C16 C18 110.7(18) 2_676 .
O2A C8A O4A 128(4) . .
O2A C8A C9A 116(3) . .
O4A C8A C9A 115(3) . .
C14A C9A C10A 119.5(9) . .
C14A C9A C8A 121(2) . .
C10A C9A C8A 119(2) . .
C11A C10A C9A 120.2(9) . .
C10A C11A C12A 119.9(9) . .
C13A C12A C11A 119.8(9) . .
C12A C13A C14A 119.9(9) . .
C9A C14A C13A 120.3(9) . .
O4B C8B O2B 124(4) . .
O4B C8B C9B 116(4) . .
O2B C8B C9B 120(4) . .
C14B C9B C10B 120.0(10) . .
C14B C9B C8B 120(2) . .
C10B C9B C8B 120(2) . .
C11B C10B C9B 119.9(10) . .
C12B C11B C10B 120.3(10) . .
C11B C12B C13B 119.9(10) . .
C12B C13B C14B 119.9(10) . .
C9B C14B C13B 119.7(10) . .
C15 N1 C16 117.7(11) . .
C15 N1 Rh1 119.6(8) . .
C16 N1 Rh1 122.6(8) . .
C1 O1 Rh1 120.9(8) . .
C1 O3 Rh1 119.2(8) . 2_776
C8A O2A Rh1 117(3) . .
C8A O4A Rh1 118(3) . 2_776
C8B O2B Rh1 123(3) . .
C8B O4B Rh1 118(4) . 2_776
O4S O2S O3S 44(3) . .
O4S O3S O2S 68.0(18) . .
O3S O4S O2S 68.2(18) . .
O2B Rh1 O4A 172.7(12) . 2_776
O2B Rh1 O1 96.6(8) . .
O4A Rh1 O1 90.7(9) 2_776 .
O2B Rh1 O3 83.6(8) . 2_776
O4A Rh1 O3 89.1(9) 2_776 2_776
O1 Rh1 O3 175.3(3) . 2_776
O2B Rh1 O4B 174.1(16) . 2_776
O4A Rh1 O4B 6(2) 2_776 2_776
O1 Rh1 O4B 86.5(9) . 2_776
O3 Rh1 O4B 93.0(9) 2_776 2_776
O2B Rh1 O2A 7.1(15) . .
O4A Rh1 O2A 176.3(16) 2_776 .
O1 Rh1 O2A 90.0(7) . .
O3 Rh1 O2A 89.9(7) 2_776 .
O4B Rh1 O2A 171.3(15) 2_776 .
O2B Rh1 N1 91.8(12) . .
O4A Rh1 N1 88.8(13) 2_776 .
O1 Rh1 N1 92.0(4) . .
O3 Rh1 N1 92.7(4) 2_776 .
O4B Rh1 N1 93.2(14) 2_776 .
O2A Rh1 N1 94.8(9) . .
O2B Rh1 Rh1 89.3(12) . 2_776
O4A Rh1 Rh1 90.2(13) 2_776 2_776
O1 Rh1 Rh1 87.4(2) . 2_776
O3 Rh1 Rh1 87.9(2) 2_776 2_776
O4B Rh1 Rh1 85.7(13) 2_776 2_776
O2A Rh1 Rh1 86.2(9) . 2_776
N1 Rh1 Rh1 178.8(3) . 2_776

loop_
_geom_bond_atom_site_label_1
_geom_bond_atom_site_label_2
_geom_bond_distance
_geom_bond_site_symmetry_2
C1 O1 1.252(13) .
C1 O3 1.261(13) .
C1 C2 1.497(16) .
C2 C7 1.369(11) .
C2 C3 1.376(11) .
C3 C4 1.370(11) .
C4 C5 1.375(11) .
C5 C6 1.361(11) .
C6 C7 1.372(11) .
C15 N1 1.338(13) .
C15 C16 1.418(16) 2_676
C15 C17 1.51(3) .
C16 N1 1.343(13) .
C16 C15 1.418(16) 2_676
C16 C18 1.51(3) .
C8A O2A 1.20(5) .
C8A O4A 1.31(5) .
C8A C9A 1.49(4) .
C9A C14A 1.389(16) .
C9A C10A 1.389(16) .
C10A C11A 1.386(16) .
C11A C12A 1.396(16) .
C12A C13A 1.383(16) .
C13A C14A 1.390(16) .
C8B O4B 1.22(6) .
C8B O2B 1.29(6) .
C8B C9B 1.55(5) .
C9B C14B 1.350(17) .
C9B C10B 1.351(17) .
C10B C11B 1.350(17) .
C11B C12B 1.347(17) .
C12B C13B 1.347(17) .
C13B C14B 1.359(17) .
N1 Rh1 2.207(11) .
O1 Rh1 2.025(8) .
O3 Rh1 2.043(8) 2_776
O2A Rh1 2.13(3) .
O4A Rh1 1.99(4) 2_776
O2B Rh1 1.92(3) .
O4B Rh1 2.11(4) 2_776
O1S O1S 1.148(5) 2_667
O2S O4S 1.146(5) .
O2S O3S 1.148(5) .
O3S O4S 0.86(6) .
Rh1 O4A 1.99(4) 2_776
Rh1 O3 2.043(8) 2_776
Rh1 O4B 2.11(4) 2_776
Rh1 Rh1 2.392(3) 2_776

loop_
_geom_torsion_atom_site_label_1
_geom_torsion_atom_site_label_2
_geom_torsion_atom_site_label_3
_geom_torsion_atom_site_label_4
_geom_torsion
_geom_torsion_site_symmetry_1
_geom_torsion_site_symmetry_4
O1 C1 C2 C7 -178.7(11) . .
O3 C1 C2 C7 -0.2(17) . .
O1 C1 C2 C3 1.5(16) . .
O3 C1 C2 C3 180.0(10) . .
C7 C2 C3 C4 0.1(13) . .
C1 C2 C3 C4 180.0(11) . .
C2 C3 C4 C5 -0.4(14) . .
C3 C4 C5 C6 1.4(18) . .
C4 C5 C6 C7 -2(2) . .
C3 C2 C7 C6 -0.7(18) . .
C1 C2 C7 C6 179.4(11) . .
C5 C6 C7 C2 2(2) . .
O2A C8A C9A C14A -169(2) . .
O4A C8A C9A C14A 10(3) . .
O2A C8A C9A C10A 7(3) . .
O4A C8A C9A C10A -173(2) . .
C14A C9A C10A C11A -5(4) . .
C8A C9A C10A C11A 178(2) . .
C9A C10A C11A C12A 0(4) . .
C10A C11A C12A C13A 5(4) . .
C11A C12A C13A C14A -5(4) . .
C10A C9A C14A C13A 5(4) . .
C8A C9A C14A C13A -178(2) . .
C12A C13A C14A C9A 0(4) . .
O4B C8B C9B C14B 1(3) . .
O2B C8B C9B C14B -177(2) . .
O4B C8B C9B C10B -172(2) . .
O2B C8B C9B C10B 10(3) . .
C14B C9B C10B C11B 2(4) . .
C8B C9B C10B C11B 175(3) . .
C9B C10B C11B C12B 0(5) . .
C10B C11B C12B C13B 0(5) . .
C11B C12B C13B C14B -3(5) . .
C10B C9B C14B C13B -5(4) . .
C8B C9B C14B C13B -178(2) . .
C12B C13B C14B C9B 5(5) . .
C16 C15 N1 C16 3(2) 2_676 .
C17 C15 N1 C16 178(2) . .
C16 C15 N1 Rh1 -173.8(9) 2_676 .
C17 C15 N1 Rh1 2(3) . .
C15 C16 N1 C15 -3(2) 2_676 .
C18 C16 N1 C15 174.6(18) . .
C15 C16 N1 Rh1 173.7(8) 2_676 .
C18 C16 N1 Rh1 -9(2) . .
O3 C1 O1 Rh1 -3.2(16) . .
C2 C1 O1 Rh1 175.3(7) . .
O1 C1 O3 Rh1 3.4(16) . 2_776
C2 C1 O3 Rh1 -175.0(7) . 2_776
O4A C8A O2A Rh1 2.5(11) . .
C9A C8A O2A Rh1 -177.5(16) . .
O2A C8A O4A Rh1 -3.6(14) . 2_776
C9A C8A O4A Rh1 176.5(19) . 2_776
O4B C8B O2B Rh1 5.5(13) . .
C9B C8B O2B Rh1 -176.7(19) . .
O2B C8B O4B Rh1 -9.2(15) . 2_776
C9B C8B O4B Rh1 173(2) . 2_776
C8B O2B Rh1 O4A 86(14) . 2_776
C8B O2B Rh1 O1 -86.7(14) . .
C8B O2B Rh1 O3 88.5(14) . 2_776
C8B O2B Rh1 O4B 34(15) . 2_776
C8B O2B Rh1 O2A -64(15) . .
C8B O2B Rh1 N1 -178.9(14) . .
C8B O2B Rh1 Rh1 0.6(14) . 2_776
C1 O1 Rh1 O2B 90.3(15) . .
C1 O1 Rh1 O4A -88.9(16) . 2_776
C1 O1 Rh1 O3 -1(5) . 2_776
C1 O1 Rh1 O4B -84.6(16) . 2_776
C1 O1 Rh1 O2A 87.5(13) . .
C1 O1 Rh1 N1 -177.7(9) . .
C1 O1 Rh1 Rh1 1.3(9) . 2_776
C8A O2A Rh1 O2B 115(15) . .
C8A O2A Rh1 O4A 13(18) . 2_776
C8A O2A Rh1 O1 -87.8(12) . .
C8A O2A Rh1 O3 87.5(12) . 2_776
C8A O2A Rh1 O4B -22(8) . 2_776
C8A O2A Rh1 N1 -179.8(12) . .
C8A O2A Rh1 Rh1 -0.4(11) . 2_776
C15 N1 Rh1 O2B -125.5(12) . .
C16 N1 Rh1 O2B 57.8(13) . .
C15 N1 Rh1 O4A 47.2(13) . 2_776
C16 N1 Rh1 O4A -129.4(13) . 2_776
C15 N1 Rh1 O1 137.9(10) . .
C16 N1 Rh1 O1 -38.8(11) . .
C15 N1 Rh1 O3 -41.8(10) . 2_776
C16 N1 Rh1 O3 141.5(10) . 2_776
C15 N1 Rh1 O4B 51.3(13) . 2_776
C16 N1 Rh1 O4B -125.4(13) . 2_776
C15 N1 Rh1 O2A -131.9(11) . .
C16 N1 Rh1 O2A 51.4(12) . .
C15 N1 Rh1 Rh1 79(16) . 2_776
C16 N1 Rh1 Rh1 -98(15) . 2_776
